data_2009980
loop_
_publ_author_name
'Quir\'os, M.'

_publ_section_title
;
 Silver 2-pyrimidinolate dihydrate, [Ag(C~4~H~3~N~2~O)].2H~2~O: a case
 of pseudosymmetry
;
_journal_issue 8
_journal_name_full 'Acta Crystallographica Section C'
_journal_page_first 1236
_journal_page_last 1239
_journal_paper_doi 10.1107/S0108270193012995
_journal_volume 50
_journal_year 1994
_chemical_formula_moiety 'C4 H7 Ag1 N2 O3'
_chemical_formula_sum 'C4 H7 Ag N2 O3'
_chemical_formula_weight 239.0
_space_group_IT_number 61
_symmetry_cell_setting orthorhombic
_symmetry_space_group_name_Hall '-P 2ac 2ab'
_symmetry_space_group_name_H-M 'P b c a'
_atom_type_scat_source ' SHELXTL-Plus'
_cell_angle_alpha 90.
_cell_angle_beta 90.
_cell_angle_gamma 90.
_cell_formula_units_Z 8
_cell_length_a 6.6030(10)
_cell_length_b 11.933(2)
_cell_length_c 16.743(3)
_cell_measurement_reflns_used 25
_cell_measurement_temperature 293
_cell_measurement_theta_max 22
_cell_measurement_theta_min 15
_cell_volume 1319.2(4)
_diffrn_measurement_device 'Siemens R3m/V'
_diffrn_measurement_method \w
_diffrn_radiation_type 'Mo K\a'
_diffrn_radiation_wavelength 0.71069
_diffrn_reflns_limit_h_max 8
_diffrn_reflns_limit_h_min 0
_diffrn_reflns_limit_k_max 15
_diffrn_reflns_limit_k_min 0
_diffrn_reflns_limit_l_max 21
_diffrn_reflns_limit_l_min 0
_diffrn_reflns_number 1784
_diffrn_reflns_theta_max 27.5
_diffrn_standards_decay_% .0
_diffrn_standards_interval_time 90
_diffrn_standards_number 3
_exptl_absorpt_coefficient_mu 2.972
_exptl_absorpt_correction_T_max 0.746
_exptl_absorpt_correction_T_min 0.588
_exptl_absorpt_correction_type numerical
_exptl_crystal_colour Colourless
_exptl_crystal_density_diffrn 2.406
_exptl_crystal_density_meas 2.41
_exptl_crystal_description 'Brick-shaped prisms'
_exptl_crystal_F_000 928
_exptl_crystal_size_max 0.37
_exptl_crystal_size_mid 0.18
_exptl_crystal_size_min 0.10
_refine_diff_density_max 0.91
_refine_diff_density_min -1.34
_refine_ls_extinction_coef 0.051(4)
_refine_ls_extinction_method Larson
_refine_ls_goodness_of_fit_obs 0.87
_refine_ls_hydrogen_treatment 'see text'
_refine_ls_number_parameters 106
_refine_ls_number_reflns 892
_refine_ls_R_factor_obs 0.034
_refine_ls_shift/esd_max <0.001
_refine_ls_structure_factor_coef F
_refine_ls_weighting_details 'w = 1/[\s^2^(F) + 0.004F^2^]'
_refine_ls_weighting_scheme calc
_refine_ls_wR_factor_obs 0.064
_reflns_number_observed 892
_reflns_number_total 1515
_reflns_observed_criterion F>4\sF
_cod_data_source_file na1029.cif
_cod_data_source_block na1029_structure_1_of_1
_cod_depositor_comments
;
The following automatic conversions were performed:

'_refine_ls_weighting_scheme' value 'w = 1/[\s^2^(F) + 0.004F^2^]'
was changed to 'calc'. New tag '_refine_ls_weighting_details' was
created. The value of the new tag was set to 'w = 1/[\s^2^(F) +
0.004F^2^]'.

Automatic conversion script
Id: cif_fix_values 3143 2015-03-26 13:38:13Z robertas 
;
_cod_original_formula_sum 'C4 H7 Ag1 N2 O3'
_cod_database_code 2009980

loop_
_symmetry_equiv_pos_as_xyz
'x,  y,  z'
1/2-x,1/2+y,z
'x,  1/2-y,1/2+z'
'1/2-x,-y,  1/2+z'
'-x,  -y,  -z'
1/2+x,1/2-y,-z
'-x,  1/2+y,1/2-z'
'1/2+x,y,  1/2-z'

loop_
_atom_site_label
_atom_site_fract_x
_atom_site_fract_y
_atom_site_fract_z
_atom_site_U_iso_or_equiv
Ag .00063(6) .24848(2) .24795(2) .0325(3)
N(1) .0854(4) .0987(2) .3065(2) .0280(10)
C(2) .0775(6) -.0015(2) .2664(2) .0250(10)
O(2) .0613(5) -.0029(2) .1922(2) .0380(10)
N(3) .0851(4) -.1002(2) .3087(2) .0270(10)
C(4) .1308(6) -.0968(3) .3862(2) .0290(10)
C(5) .1639(6) .0017(3) .4266(2) .0320(10)
C(6) .1288(6) .0981(3) .3843(2) .0310(10)
O(1W) .1211(5) .1656(2) .0767(2) .0470(10)
O(2W) .0990(5) -.1615(3) .0671(2) .0470(10)
H(4) .141 -.166 .415 .035(7)
H(5) .209 .003 .481 .035(7)
H(6) .136 .168 .412 .035(7)
H(11W) .058(7) .157(4) .034(2) 0.066(9)
H(12W) .091(8) .116(3) .110(2) 0.066(9)
H(21W) .193(5) -.210(3) .076(3) 0.066(9)
H(22W) .088(8) -.124(4) .110(2) 0.066(9)

loop_
_geom_angle_atom_site_label_1
_geom_angle_atom_site_label_2
_geom_angle_atom_site_label_3
_geom_angle_site_symmetry_3
_geom_angle
_geom_angle_publ_flag
N(1) Ag N(3) 7_555 179.00(10) yes
Ag N(1) C(2) . 120.0(2) yes
Ag N(1) C(6) . 121.0(2) yes
C(2) N(1) C(6) . 118.7(3) yes
N(1) C(2) O(2) . 120.2(3) yes
N(1) C(2) N(3) . 119.5(3) yes
O(2) C(2) N(3) . 120.3(3) yes
C(2) N(3) C(4) . 118.9(3) yes
C(2) N(3) Ag 7_545 119.3(2) yes
C(4) N(3) Ag 7_545 121.5(2) yes
N(3) C(4) C(5) . 122.8(3) yes
C(4) C(5) C(6) . 115.9(3) yes
N(1) C(6) C(5) . 123.1(3) yes

loop_
_geom_bond_atom_site_label_1
_geom_bond_atom_site_label_2
_geom_bond_site_symmetry_1
_geom_bond_site_symmetry_2
_geom_bond_distance
_geom_bond_publ_flag
Ag N(1) . . 2.114(3) yes
Ag N(3) . 7_555 2.117(3) yes
N(1) C(2) . . 1.372(4) yes
N(1) C(6) . . 1.333(5) yes
C(2) O(2) . . 1.249(5) yes
C(2) N(3) . . 1.375(4) yes
N(3) C(4) . . 1.333(5) yes
C(4) C(5) . . 1.373(5) yes
C(5) C(6) . . 1.371(5) yes
